data_2241131
loop_
_publ_author_name
'Li, Dang-Dang'
'Shi, Xin-Wei'
'Lu, Qiang-Qiang'
'Li, Sheng-Kun'

_publ_section_title
;
 Crystal structure of
 2-[(1<i>R</i>,2<i>R</i>,4a<i>S</i>,8a<i>S</i>)-2-hydroxy-2,5,5,8a-tetramethyldecahydronaphthalen-1-yl]-<i>N</i>-(<i>o</i>-tolyl)acetamide
;
_journal_issue 10
_journal_name_full 'Acta Crystallographica Section E'
_journal_page_first o788
_journal_page_last o789
_journal_paper_doi 10.1107/S2056989015017600
_journal_volume 71
_journal_year 2015
_chemical_formula_iupac 'C23 H35 N O2'
_chemical_formula_moiety 'C23 H35 N O2'
_chemical_formula_sum 'C23 H35 N O2'
_chemical_formula_weight 357.52
_chemical_name_systematic
;
2-[(1<i>R</i>,2<i>R</i>,4a<i>S</i>,8a<i>S</i>)-2-Hydroxy-2,5,5,8a-\
tetramethyldecahydronaphthalen-1-yl]-<i>N</i>-(<i>o</i>-tolyl)acetamide
;
_space_group_IT_number 4
_symmetry_cell_setting monoclinic
_symmetry_space_group_name_Hall 'P 2yb'
_symmetry_space_group_name_H-M 'P 1 21 1'
_atom_sites_solution_hydrogens geom
_atom_sites_solution_primary direct
_atom_sites_solution_secondary difmap
_audit_creation_method SHELXL-97
_cell_angle_alpha 90.00
_cell_angle_beta 96.983(2)
_cell_angle_gamma 90.00
_cell_formula_units_Z 2
_cell_length_a 6.3001(5)
_cell_length_b 13.2663(10)
_cell_length_c 12.7082(10)
_cell_measurement_reflns_used 2068
_cell_measurement_temperature 296(2)
_cell_measurement_theta_max 23.44
_cell_measurement_theta_min 3.07
_cell_volume 1054.26(14)
_computing_cell_refinement
;
SAINT (Bruker, 2002)
;
_computing_data_collection
;
SMART (Bruker, 2002)
;
_computing_data_reduction
;
SAINT (Bruker, 2002)
;
_computing_molecular_graphics
;
SHELXTL (Sheldrick, 2008)
;
_computing_publication_material
;
SHELXTL (Sheldrick, 2008)
;
_computing_structure_refinement
;
SHELXL97 (Sheldrick, 2008)
;
_computing_structure_solution
;
SHELXS97 (Sheldrick, 2008)
;
_diffrn_ambient_temperature 296(2)
_diffrn_measured_fraction_theta_full 0.999
_diffrn_measured_fraction_theta_max 0.999
_diffrn_measurement_device_type 'Bruker SMART APEX CCD'
_diffrn_measurement_method 'phi and omega scans'
_diffrn_radiation_monochromator graphite
_diffrn_radiation_source 'fine-focus sealed tube'
_diffrn_radiation_type MoK\a
_diffrn_radiation_wavelength 0.71073
_diffrn_reflns_av_R_equivalents 0.0202
_diffrn_reflns_av_sigmaI/netI 0.0308
_diffrn_reflns_limit_h_max 7
_diffrn_reflns_limit_h_min -7
_diffrn_reflns_limit_k_max 14
_diffrn_reflns_limit_k_min -15
_diffrn_reflns_limit_l_max 15
_diffrn_reflns_limit_l_min 0
_diffrn_reflns_number 3714
_diffrn_reflns_theta_full 25.39
_diffrn_reflns_theta_max 25.39
_diffrn_reflns_theta_min 1.61
_exptl_absorpt_coefficient_mu 0.070
_exptl_absorpt_correction_T_max 0.9874
_exptl_absorpt_correction_T_min 0.9847
_exptl_absorpt_correction_type multi-scan
_exptl_absorpt_process_details
;
(SADABS; Bruker, 2002)
;
_exptl_crystal_colour colorless
_exptl_crystal_density_diffrn 1.126
_exptl_crystal_density_method 'not measured'
_exptl_crystal_description block
_exptl_crystal_F_000 392
_exptl_crystal_size_max 0.22
_exptl_crystal_size_mid 0.20
_exptl_crystal_size_min 0.18
_refine_diff_density_max 0.106
_refine_diff_density_min -0.127
_refine_ls_extinction_method none
_refine_ls_goodness_of_fit_ref 1.055
_refine_ls_hydrogen_treatment constr
_refine_ls_matrix_type full
_refine_ls_number_parameters 242
_refine_ls_number_reflns 3714
_refine_ls_number_restraints 1
_refine_ls_restrained_S_all 1.054
_refine_ls_R_factor_all 0.0501
_refine_ls_R_factor_gt 0.0397
_refine_ls_shift/su_max 0.000
_refine_ls_shift/su_mean 0.000
_refine_ls_structure_factor_coef Fsqd
_refine_ls_weighting_details 'calc w=1/[\s^2^(Fo^2^)+(0.0452P)^2^+0.0489P] where P=(Fo^2^+2Fc^2^)/3'
_refine_ls_weighting_scheme calc
_refine_ls_wR_factor_gt 0.0897
_refine_ls_wR_factor_ref 0.0954
_reflns_number_gt 3121
_reflns_number_total 3714
_reflns_threshold_expression >2sigma(I)
_cod_data_source_file su5209sup1.cif
_cod_data_source_block I
_cod_original_sg_symbol_H-M 'P 21'
_cod_database_code 2241131
_cod_database_fobs_code 2241131

loop_
_symmetry_equiv_pos_as_xyz
'x, y, z'
'-x, y+1/2, -z'

loop_
_atom_site_type_symbol
_atom_site_label
_atom_site_fract_x
_atom_site_fract_y
_atom_site_fract_z
_atom_site_U_iso_or_equiv
_atom_site_adp_type
_atom_site_calc_flag
_atom_site_refinement_flags
_atom_site_occupancy
_atom_site_symmetry_multiplicity
O O1 0.4624(2) 0.38763(11) 0.90592(12) 0.0598(4) Uani d . 1 1
H H1O 0.5362 0.4362 0.9269 0.090 Uiso calc R 1 1
O O2 0.3383(3) 0.06216(10) 1.00512(14) 0.0661(4) Uani d . 1 1
N N1 0.2698(2) 0.22934(12) 1.01913(11) 0.0413(4) Uani d . 1 1
H H1 0.3134 0.2876 1.0012 0.050 Uiso calc R 1 1
C C1 0.0998(3) 0.23103(14) 1.08233(13) 0.0373(4) Uani d . 1 1
C C2 0.0322(3) 0.32517(14) 1.11475(15) 0.0449(5) Uani d . 1 1
C C3 -0.1453(4) 0.32833(19) 1.16972(18) 0.0601(6) Uani d . 1 1
H H3 -0.1947 0.3906 1.1900 0.072 Uiso calc R 1 1
C C4 -0.2502(4) 0.2428(2) 1.19504(17) 0.0647(6) Uani d . 1 1
H H4 -0.3692 0.2472 1.2315 0.078 Uiso calc R 1 1
C C5 -0.1783(4) 0.1515(2) 1.16623(18) 0.0608(6) Uani d . 1 1
H H5 -0.2466 0.0931 1.1848 0.073 Uiso calc R 1 1
C C6 -0.0049(3) 0.14439(16) 1.10965(17) 0.0503(5) Uani d . 1 1
H H6 0.0419 0.0815 1.0898 0.060 Uiso calc R 1 1
C C7 0.3739(3) 0.15013(14) 0.98281(15) 0.0412(4) Uani d . 1 1
C C8 0.5396(3) 0.17800(15) 0.91191(16) 0.0448(5) Uani d . 1 1
H H8A 0.6079 0.1167 0.8914 0.054 Uiso calc R 1 1
H H8B 0.6485 0.2187 0.9523 0.054 Uiso calc R 1 1
C C9 0.4531(3) 0.23662(13) 0.80977(13) 0.0351(4) Uani d . 1 1
H H9 0.2994 0.2439 0.8135 0.042 Uiso calc R 1 1
C C10 0.5404(3) 0.34563(14) 0.81224(16) 0.0461(5) Uani d . 1 1
C C11 0.4370(4) 0.40191(15) 0.71547(18) 0.0601(6) Uani d . 1 1
H H11A 0.5034 0.4677 0.7131 0.072 Uiso calc R 1 1
H H11B 0.2869 0.4123 0.7224 0.072 Uiso calc R 1 1
C C12 0.4552(4) 0.34729(15) 0.61180(17) 0.0584(6) Uani d . 1 1
H H12A 0.6046 0.3408 0.6016 0.070 Uiso calc R 1 1
H H12B 0.3838 0.3862 0.5532 0.070 Uiso calc R 1 1
C C13 0.3536(3) 0.24265(16) 0.61310(15) 0.0458(5) Uani d . 1 1
H H13 0.2113 0.2551 0.6342 0.055 Uiso calc R 1 1
C C14 0.4691(3) 0.17743(14) 0.70513(14) 0.0380(4) Uani d . 1 1
C C15 0.7835(4) 0.35592(19) 0.82392(19) 0.0667(7) Uani d . 1 1
H H15A 0.8226 0.4244 0.8415 0.100 Uiso calc R 1 1
H H15B 0.8349 0.3379 0.7584 0.100 Uiso calc R 1 1
H H15C 0.8459 0.3120 0.8793 0.100 Uiso calc R 1 1
C C16 0.7032(3) 0.15146(18) 0.69257(18) 0.0558(5) Uani d . 1 1
H H16A 0.7818 0.1407 0.7612 0.084 Uiso calc R 1 1
H H16B 0.7663 0.2061 0.6578 0.084 Uiso calc R 1 1
H H16C 0.7073 0.0913 0.6508 0.084 Uiso calc R 1 1
C C17 0.3428(3) 0.07858(15) 0.71010(17) 0.0507(5) Uani d . 1 1
H H17A 0.4192 0.0347 0.7628 0.061 Uiso calc R 1 1
H H17B 0.2047 0.0936 0.7329 0.061 Uiso calc R 1 1
C C18 0.3081(5) 0.02307(19) 0.6044(2) 0.0782(8) Uani d . 1 1
H H18A 0.4451 0.0016 0.5847 0.094 Uiso calc R 1 1
H H18B 0.2220 -0.0366 0.6116 0.094 Uiso calc R 1 1
C C19 0.1974(4) 0.0897(2) 0.5183(2) 0.0848(9) Uani d . 1 1
H H19A 0.0535 0.1032 0.5343 0.102 Uiso calc R 1 1
H H19B 0.1858 0.0530 0.4518 0.102 Uiso calc R 1 1
C C20 0.3085(4) 0.1906(2) 0.50341(17) 0.0658(6) Uani d . 1 1
C C21 0.5087(5) 0.1731(3) 0.4470(2) 0.0896(9) Uani d . 1 1
H H21A 0.6003 0.1248 0.4861 0.134 Uiso calc R 1 1
H H21B 0.5843 0.2356 0.4431 0.134 Uiso calc R 1 1
H H21C 0.4663 0.1482 0.3767 0.134 Uiso calc R 1 1
C C22 0.1549(6) 0.2562(3) 0.4303(2) 0.1163(13) Uani d . 1 1
H H22A 0.1083 0.2197 0.3664 0.174 Uiso calc R 1 1
H H22B 0.2268 0.3167 0.4131 0.174 Uiso calc R 1 1
H H22C 0.0333 0.2732 0.4655 0.174 Uiso calc R 1 1
C C23 0.1454(4) 0.42079(16) 1.0915(2) 0.0669(7) Uani d . 1 1
H H23A 0.0722 0.4774 1.1175 0.100 Uiso calc R 1 1
H H23B 0.1467 0.4273 1.0164 0.100 Uiso calc R 1 1
H H23C 0.2897 0.4188 1.1259 0.100 Uiso calc R 1 1

loop_
_atom_site_aniso_label
_atom_site_aniso_U_11
_atom_site_aniso_U_22
_atom_site_aniso_U_33
_atom_site_aniso_U_12
_atom_site_aniso_U_13
_atom_site_aniso_U_23
O1 0.0856(11) 0.0399(8) 0.0583(9) -0.0191(7) 0.0266(8) -0.0166(7)
O2 0.0854(11) 0.0327(8) 0.0842(11) 0.0119(8) 0.0266(9) 0.0162(8)
N1 0.0510(9) 0.0274(8) 0.0467(9) -0.0027(7) 0.0110(7) 0.0035(7)
C1 0.0414(9) 0.0384(10) 0.0314(9) -0.0004(9) 0.0012(7) 0.0030(8)
C2 0.0536(12) 0.0420(11) 0.0392(11) 0.0005(9) 0.0056(9) -0.0023(8)
C3 0.0650(14) 0.0676(16) 0.0497(13) 0.0086(13) 0.0145(11) -0.0088(11)
C4 0.0582(13) 0.092(2) 0.0467(13) 0.0002(14) 0.0160(10) 0.0072(13)
C5 0.0603(13) 0.0724(16) 0.0495(13) -0.0172(12) 0.0059(11) 0.0188(12)
C6 0.0605(13) 0.0429(11) 0.0473(12) -0.0045(10) 0.0051(10) 0.0092(9)
C7 0.0497(11) 0.0344(11) 0.0379(10) 0.0053(9) -0.0009(8) 0.0056(8)
C8 0.0452(11) 0.0438(11) 0.0449(11) 0.0107(9) 0.0044(8) -0.0001(9)
C9 0.0365(9) 0.0314(9) 0.0383(10) 0.0025(8) 0.0075(7) 0.0001(8)
C10 0.0594(12) 0.0352(11) 0.0459(12) -0.0093(9) 0.0151(9) -0.0071(8)
C11 0.0855(16) 0.0337(12) 0.0642(15) -0.0013(11) 0.0215(12) 0.0091(10)
C12 0.0787(15) 0.0495(13) 0.0489(13) 0.0011(11) 0.0152(11) 0.0159(10)
C13 0.0433(10) 0.0532(12) 0.0415(11) 0.0001(9) 0.0079(8) 0.0025(9)
C14 0.0395(10) 0.0366(10) 0.0397(10) -0.0017(8) 0.0116(8) -0.0019(7)
C15 0.0656(14) 0.0696(16) 0.0664(15) -0.0320(12) 0.0143(11) -0.0156(12)
C16 0.0493(12) 0.0572(13) 0.0639(14) 0.0062(10) 0.0193(10) -0.0053(11)
C17 0.0610(13) 0.0417(12) 0.0520(13) -0.0102(10) 0.0172(10) -0.0090(9)
C18 0.104(2) 0.0623(17) 0.0738(19) -0.0359(15) 0.0339(16) -0.0293(13)
C19 0.0888(19) 0.111(2) 0.0561(17) -0.0440(17) 0.0149(14) -0.0369(16)
C20 0.0702(14) 0.0887(18) 0.0385(12) -0.0182(13) 0.0066(11) -0.0055(11)
C21 0.106(2) 0.117(2) 0.0529(16) -0.0345(18) 0.0368(15) -0.0212(15)
C22 0.117(3) 0.166(4) 0.0575(17) -0.009(2) -0.0239(17) 0.0145(19)
C23 0.0797(16) 0.0373(12) 0.0870(18) -0.0010(11) 0.0236(14) -0.0140(11)

loop_
_atom_type_symbol
_atom_type_description
_atom_type_scat_dispersion_real
_atom_type_scat_dispersion_imag
_atom_type_scat_source
C C 0.0033 0.0016 'International Tables Vol C Tables 4.2.6.8 and 6.1.1.4'
H H 0.0000 0.0000 'International Tables Vol C Tables 4.2.6.8 and 6.1.1.4'
N N 0.0061 0.0033 'International Tables Vol C Tables 4.2.6.8 and 6.1.1.4'
O O 0.0106 0.0060 'International Tables Vol C Tables 4.2.6.8 and 6.1.1.4'

loop_
_geom_angle_atom_site_label_1
_geom_angle_atom_site_label_2
_geom_angle_atom_site_label_3
_geom_angle
C10 O1 H1O 109.5
C7 N1 C1 129.73(16)
C7 N1 H1 115.1
C1 N1 H1 115.1
C6 C1 C2 119.63(17)
C6 C1 N1 122.93(18)
C2 C1 N1 117.40(16)
C3 C2 C1 117.90(19)
C3 C2 C23 120.25(19)
C1 C2 C23 121.85(18)
C4 C3 C2 122.2(2)
C4 C3 H3 118.9
C2 C3 H3 118.9
C5 C4 C3 119.3(2)
C5 C4 H4 120.4
C3 C4 H4 120.4
C4 C5 C6 120.8(2)
C4 C5 H5 119.6
C6 C5 H5 119.6
C5 C6 C1 120.2(2)
C5 C6 H6 119.9
C1 C6 H6 119.9
O2 C7 N1 123.46(17)
O2 C7 C8 122.06(17)
N1 C7 C8 114.48(16)
C7 C8 C9 115.10(15)
C7 C8 H8A 108.5
C9 C8 H8A 108.5
C7 C8 H8B 108.5
C9 C8 H8B 108.5
H8A C8 H8B 107.5
C10 C9 C8 111.30(15)
C10 C9 C14 115.40(14)
C8 C9 C14 114.09(15)
C10 C9 H9 104.9
C8 C9 H9 104.9
C14 C9 H9 104.9
O1 C10 C11 108.73(17)
O1 C10 C15 108.72(17)
C11 C10 C15 111.21(18)
O1 C10 C9 102.74(14)
C11 C10 C9 109.11(16)
C15 C10 C9 115.82(17)
C10 C11 C12 113.45(17)
C10 C11 H11A 108.9
C12 C11 H11A 108.9
C10 C11 H11B 108.9
C12 C11 H11B 108.9
H11A C11 H11B 107.7
C11 C12 C13 110.33(17)
C11 C12 H12A 109.6
C13 C12 H12A 109.6
C11 C12 H12B 109.6
C13 C12 H12B 109.6
H12A C12 H12B 108.1
C12 C13 C20 115.19(17)
C12 C13 C14 110.69(16)
C20 C13 C14 116.36(18)
C12 C13 H13 104.3
C20 C13 H13 104.3
C14 C13 H13 104.3
C17 C14 C16 108.65(16)
C17 C14 C9 107.87(14)
C16 C14 C9 111.29(15)
C17 C14 C13 107.85(15)
C16 C14 C13 114.27(15)
C9 C14 C13 106.69(14)
C10 C15 H15A 109.5
C10 C15 H15B 109.5
H15A C15 H15B 109.5
C10 C15 H15C 109.5
H15A C15 H15C 109.5
H15B C15 H15C 109.5
C14 C16 H16A 109.5
C14 C16 H16B 109.5
H16A C16 H16B 109.5
C14 C16 H16C 109.5
H16A C16 H16C 109.5
H16B C16 H16C 109.5
C18 C17 C14 113.26(17)
C18 C17 H17A 108.9
C14 C17 H17A 108.9
C18 C17 H17B 108.9
C14 C17 H17B 108.9
H17A C17 H17B 107.7
C19 C18 C17 111.1(2)
C19 C18 H18A 109.4
C17 C18 H18A 109.4
C19 C18 H18B 109.4
C17 C18 H18B 109.4
H18A C18 H18B 108.0
C18 C19 C20 115.0(2)
C18 C19 H19A 108.5
C20 C19 H19A 108.5
C18 C19 H19B 108.5
C20 C19 H19B 108.5
H19A C19 H19B 107.5
C22 C20 C19 107.9(2)
C22 C20 C21 107.2(2)
C19 C20 C21 109.7(2)
C22 C20 C13 109.0(2)
C19 C20 C13 108.33(18)
C21 C20 C13 114.47(19)
C20 C21 H21A 109.5
C20 C21 H21B 109.5
H21A C21 H21B 109.5
C20 C21 H21C 109.5
H21A C21 H21C 109.5
H21B C21 H21C 109.5
C20 C22 H22A 109.5
C20 C22 H22B 109.5
H22A C22 H22B 109.5
C20 C22 H22C 109.5
H22A C22 H22C 109.5
H22B C22 H22C 109.5
C2 C23 H23A 109.5
C2 C23 H23B 109.5
H23A C23 H23B 109.5
C2 C23 H23C 109.5
H23A C23 H23C 109.5
H23B C23 H23C 109.5

loop_
_geom_bond_atom_site_label_1
_geom_bond_atom_site_label_2
_geom_bond_distance
O1 C10 1.453(2)
O1 H1O 0.8200
O2 C7 1.228(2)
N1 C7 1.349(2)
N1 C1 1.415(2)
N1 H1 0.8600
C1 C6 1.390(3)
C1 C2 1.398(3)
C2 C3 1.390(3)
C2 C23 1.502(3)
C3 C4 1.371(3)
C3 H3 0.9300
C4 C5 1.358(4)
C4 H4 0.9300
C5 C6 1.382(3)
C5 H5 0.9300
C6 H6 0.9300
C7 C8 1.506(3)
C8 C9 1.554(3)
C8 H8A 0.9700
C8 H8B 0.9700
C9 C10 1.546(3)
C9 C14 1.558(2)
C9 H9 0.9800
C10 C11 1.516(3)
C10 C15 1.527(3)
C11 C12 1.520(3)
C11 H11A 0.9700
C11 H11B 0.9700
C12 C13 1.530(3)
C12 H12A 0.9700
C12 H12B 0.9700
C13 C20 1.551(3)
C13 C14 1.562(3)
C13 H13 0.9800
C14 C17 1.539(3)
C14 C16 1.541(3)
C15 H15A 0.9600
C15 H15B 0.9600
C15 H15C 0.9600
C16 H16A 0.9600
C16 H16B 0.9600
C16 H16C 0.9600
C17 C18 1.524(3)
C17 H17A 0.9700
C17 H17B 0.9700
C18 C19 1.510(4)
C18 H18A 0.9700
C18 H18B 0.9700
C19 C20 1.533(4)
C19 H19A 0.9700
C19 H19B 0.9700
C20 C22 1.529(4)
C20 C21 1.542(4)
C21 H21A 0.9600
C21 H21B 0.9600
C21 H21C 0.9600
C22 H22A 0.9600
C22 H22B 0.9600
C22 H22C 0.9600
C23 H23A 0.9600
C23 H23B 0.9600
C23 H23C 0.9600

loop_
_geom_hbond_atom_site_label_D
_geom_hbond_atom_site_label_H
_geom_hbond_atom_site_label_A
_geom_hbond_site_symmetry_A
_geom_hbond_distance_DH
_geom_hbond_distance_HA
_geom_hbond_distance_DA
_geom_hbond_angle_DHA
N1 H1 O1 . 0.86 2.09 2.894(2) 155
O1 H1O O2 2_657 0.82 2.00 2.8054(19) 168
C8 H8B Cg 1_655 0.97 2.79 3.632(2) 146
C22 H22A Cg 1_554 0.96 2.98 3.808(3) 145

loop_
_geom_torsion_atom_site_label_1
_geom_torsion_atom_site_label_2
_geom_torsion_atom_site_label_3
_geom_torsion_atom_site_label_4
_geom_torsion
C7 N1 C1 C6 -6.7(3)
C7 N1 C1 C2 175.54(18)
C6 C1 C2 C3 -2.8(3)
N1 C1 C2 C3 175.04(18)
C6 C1 C2 C23 177.3(2)
N1 C1 C2 C23 -4.9(3)
C1 C2 C3 C4 1.8(3)
C23 C2 C3 C4 -178.3(2)
C2 C3 C4 C5 0.4(3)
C3 C4 C5 C6 -1.7(3)
C4 C5 C6 C1 0.6(3)
C2 C1 C6 C5 1.7(3)
N1 C1 C6 C5 -176.07(18)
C1 N1 C7 O2 -3.4(3)
C1 N1 C7 C8 176.65(17)
O2 C7 C8 C9 120.4(2)
N1 C7 C8 C9 -59.7(2)
C7 C8 C9 C10 113.33(18)
C7 C8 C9 C14 -113.93(17)
C8 C9 C10 O1 -60.06(18)
C14 C9 C10 O1 167.86(14)
C8 C9 C10 C11 -175.33(16)
C14 C9 C10 C11 52.6(2)
C8 C9 C10 C15 58.3(2)
C14 C9 C10 C15 -73.8(2)
O1 C10 C11 C12 -163.68(17)
C15 C10 C11 C12 76.6(2)
C9 C10 C11 C12 -52.3(2)
C10 C11 C12 C13 58.1(3)
C11 C12 C13 C20 164.77(19)
C11 C12 C13 C14 -60.6(2)
C10 C9 C14 C17 -170.84(16)
C8 C9 C14 C17 58.41(19)
C10 C9 C14 C16 70.1(2)
C8 C9 C14 C16 -60.7(2)
C10 C9 C14 C13 -55.19(19)
C8 C9 C14 C13 174.06(14)
C12 C13 C14 C17 173.35(16)
C20 C13 C14 C17 -52.6(2)
C12 C13 C14 C16 -65.7(2)
C20 C13 C14 C16 68.3(2)
C12 C13 C14 C9 57.69(19)
C20 C13 C14 C9 -168.28(15)
C16 C14 C17 C18 -70.6(2)
C9 C14 C17 C18 168.6(2)
C13 C14 C17 C18 53.7(2)
C14 C17 C18 C19 -56.3(3)
C17 C18 C19 C20 55.1(3)
C18 C19 C20 C22 -168.8(2)
C18 C19 C20 C21 74.7(3)
C18 C19 C20 C13 -51.0(3)
C12 C13 C20 C22 -60.1(3)
C14 C13 C20 C22 168.0(2)
C12 C13 C20 C19 -177.2(2)
C14 C13 C20 C19 50.8(3)
C12 C13 C20 C21 60.0(3)
C14 C13 C20 C21 -72.0(3)
